data_2018017
loop_
_publ_author_name
'Gainsford, Graeme J.'
'Ashraf, Mohamed'
'Bhuiyan, M. Delower H.'
'Kay, Andrew J.'

_publ_section_title
;
 4-Aminopyridinium 2-(anthracen-9-yl)-3-oxo-3<i>H</i>-inden-1-olate
 monohydrate
;
_journal_coeditor_code LN3147
_journal_issue 3
_journal_name_full 'Acta Crystallographica Section C'
_journal_page_first o107
_journal_page_last o110
_journal_paper_doi 10.1107/S0108270111004951
_journal_volume 67
_journal_year 2011
_chemical_formula_iupac '2C5 H7 N2 + , 2C23 H13 O2 - , H2 O'
_chemical_formula_moiety '2(C5 H7 N2 +), 2(C23 H13 O2 -), H2 O'
_chemical_formula_sum 'C56 H42 N4 O5'
_chemical_formula_weight 850.94
_chemical_name_systematic
;
4-Aminopyridinium 2-(anthracen-9-yl)-3-oxo-3<i>H</i>-inden-1-olate
monohydrate
;
_space_group_IT_number 2
_symmetry_cell_setting triclinic
_symmetry_space_group_name_Hall '-P 1'
_symmetry_space_group_name_H-M 'P -1'
_atom_sites_solution_hydrogens geom
_atom_sites_solution_primary direct
_atom_sites_solution_secondary difmap
_audit_creation_method SHELXL97
_cell_angle_alpha 100.962(2)
_cell_angle_beta 97.628(2)
_cell_angle_gamma 105.265(2)
_cell_formula_units_Z 2
_cell_length_a 9.1990(3)
_cell_length_b 13.9977(6)
_cell_length_c 17.9153(7)
_cell_measurement_reflns_used 9869
_cell_measurement_temperature 116(2)
_cell_measurement_theta_max 30.38
_cell_measurement_theta_min 2.34
_cell_volume 2143.78(15)
_computing_cell_refinement 'SAINT (Bruker, 2005)'
_computing_data_collection 'APEX2 (Bruker, 2005)'
_computing_data_reduction
;
SAINT (Bruker, 2005) and SADABS (Bruker, 2005)
;
_computing_molecular_graphics
;
ORTEP-3 (Farrugia, 1997) and Mercury (Macrae <i>et al.</i>,
2008)
;
_computing_publication_material
;
SHELXL97 (Sheldrick, 2008) and PLATON (Spek, 2009)
;
_computing_structure_refinement 'SHELXL97 (Sheldrick, 2008)'
_computing_structure_solution 'SHELXS97 (Sheldrick, 2008)'
_diffrn_ambient_temperature 116(2)
_diffrn_detector_area_resol_mean 8.333
_diffrn_measured_fraction_theta_full 0.999
_diffrn_measured_fraction_theta_max 0.999
_diffrn_measurement_device_type 'Bruker APEXII CCD'
_diffrn_measurement_method '\f and \w'
_diffrn_radiation_monochromator graphite
_diffrn_radiation_type MoK\a
_diffrn_radiation_wavelength 0.71073
_diffrn_reflns_av_R_equivalents 0.0358
_diffrn_reflns_av_sigmaI/netI 0.0265
_diffrn_reflns_limit_h_max 10
_diffrn_reflns_limit_h_min -10
_diffrn_reflns_limit_k_max 16
_diffrn_reflns_limit_k_min -16
_diffrn_reflns_limit_l_max 21
_diffrn_reflns_limit_l_min -21
_diffrn_reflns_number 41534
_diffrn_reflns_theta_full 25.03
_diffrn_reflns_theta_max 25.03
_diffrn_reflns_theta_min 2.41
_diffrn_standards_decay_% 0
_diffrn_standards_number 0
_exptl_absorpt_coefficient_mu 0.085
_exptl_absorpt_correction_T_max 0.7460
_exptl_absorpt_correction_T_min 0.6374
_exptl_absorpt_correction_type multi-scan
_exptl_absorpt_process_details '(Blessing, 1995)'
_exptl_crystal_colour red
_exptl_crystal_density_diffrn 1.318
_exptl_crystal_density_method 'not measured'
_exptl_crystal_description block
_exptl_crystal_F_000 892
_exptl_crystal_size_max 0.70
_exptl_crystal_size_mid 0.31
_exptl_crystal_size_min 0.18
_refine_diff_density_max 0.208
_refine_diff_density_min -0.222
_refine_ls_extinction_method none
_refine_ls_goodness_of_fit_ref 1.120
_refine_ls_hydrogen_treatment mixed
_refine_ls_matrix_type full
_refine_ls_number_parameters 610
_refine_ls_number_reflns 7568
_refine_ls_number_restraints 0
_refine_ls_restrained_S_all 1.120
_refine_ls_R_factor_all 0.0509
_refine_ls_R_factor_gt 0.0443
_refine_ls_shift/su_max 0.000
_refine_ls_shift/su_mean 0.000
_refine_ls_structure_factor_coef Fsqd
_refine_ls_weighting_details 'calc w = 1/[\s^2^(Fo^2^)+(0.0320P)^2^+1.1299P] where P=(Fo^2^+2Fc^2^)/3'
_refine_ls_weighting_scheme calc
_refine_ls_wR_factor_gt 0.0941
_refine_ls_wR_factor_ref 0.0974
_reflns_number_gt 6771
_reflns_number_total 7568
_reflns_threshold_expression I>2\s(I)
_cod_data_source_file ln3147.cif
_cod_data_source_block I
_cod_original_cell_volume 2143.78(14)
_cod_database_code 2018017
_cod_database_fobs_code 2018017

loop_
_symmetry_equiv_pos_as_xyz
'x, y, z'
'-x, -y, -z'

loop_
_atom_site_type_symbol
_atom_site_label
_atom_site_fract_x
_atom_site_fract_y
_atom_site_fract_z
_atom_site_U_iso_or_equiv
_atom_site_adp_type
_atom_site_calc_flag
_atom_site_refinement_flags
_atom_site_occupancy
_atom_site_disorder_assembly
_atom_site_disorder_group
O O1 0.86467(13) 0.17884(9) 0.43690(6) 0.0230(3) Uani d . 1 . .
O O2 0.90595(13) 0.40933(9) 0.67461(6) 0.0210(3) Uani d . 1 . .
C C1 0.90919(17) 0.25205(12) 0.49499(9) 0.0163(3) Uani d . 1 . .
C C2 0.84918(17) 0.26511(12) 0.56506(9) 0.0165(3) Uani d . 1 . .
C C3 0.92742(17) 0.36418(12) 0.61096(9) 0.0159(3) Uani d . 1 . .
C C4 1.05001(17) 0.41386(12) 0.57041(9) 0.0162(3) Uani d . 1 . .
C C5 1.15955(18) 0.50755(12) 0.59197(10) 0.0194(3) Uani d . 1 . .
H H5 1.1672 0.5538 0.6396 0.023 Uiso calc R 1 . .
C C6 1.25988(18) 0.53273(12) 0.54117(10) 0.0203(4) Uani d . 1 . .
H H6 1.3360 0.5972 0.5545 0.024 Uiso calc R 1 . .
C C7 1.24922(18) 0.46518(13) 0.47231(10) 0.0206(4) Uani d . 1 . .
H H7 1.3185 0.4835 0.4389 0.025 Uiso calc R 1 . .
C C8 1.13748(18) 0.36993(12) 0.45097(9) 0.0186(3) Uani d . 1 . .
H H8 1.1299 0.3232 0.4036 0.022 Uiso calc R 1 . .
C C9 1.03891(17) 0.34607(12) 0.50072(9) 0.0158(3) Uani d . 1 . .
C C10 0.72140(17) 0.18681(12) 0.58140(9) 0.0157(3) Uani d . 1 . .
C C11 0.58225(17) 0.20747(12) 0.59306(9) 0.0165(3) Uani d . 1 . .
C C12 0.55839(19) 0.30393(13) 0.59045(10) 0.0204(4) Uani d . 1 . .
H H12 0.6397 0.3569 0.5827 0.024 Uiso calc R 1 . .
C C13 0.42200(19) 0.32161(13) 0.59880(10) 0.0243(4) Uani d . 1 . .
H H13 0.4096 0.3865 0.5971 0.029 Uiso calc R 1 . .
C C14 0.29859(19) 0.24372(14) 0.60993(10) 0.0244(4) Uani d . 1 . .
H H14 0.2035 0.2564 0.6152 0.029 Uiso calc R 1 . .
C C15 0.31569(18) 0.15164(13) 0.61311(10) 0.0223(4) Uani d . 1 . .
H H15 0.2322 0.1004 0.6211 0.027 Uiso calc R 1 . .
C C16 0.45660(18) 0.12929(12) 0.60478(9) 0.0181(3) Uani d . 1 . .
C C17 0.47146(18) 0.03300(12) 0.60415(9) 0.0198(3) Uani d . 1 . .
H H17 0.3872 -0.0188 0.6108 0.024 Uiso calc R 1 . .
C C18 0.60729(18) 0.01093(12) 0.59402(9) 0.0181(3) Uani d . 1 . .
C C19 0.62289(19) -0.08794(12) 0.59445(10) 0.0221(4) Uani d . 1 . .
H H19 0.5383 -0.1397 0.6009 0.027 Uiso calc R 1 . .
C C20 0.7557(2) -0.10939(13) 0.58587(10) 0.0247(4) Uani d . 1 . .
H H20 0.7641 -0.1754 0.5869 0.030 Uiso calc R 1 . .
C C21 0.8823(2) -0.03319(13) 0.57540(10) 0.0222(4) Uani d . 1 . .
H H21 0.9755 -0.0485 0.5696 0.027 Uiso calc R 1 . .
C C22 0.87214(18) 0.06147(13) 0.57359(9) 0.0189(3) Uani d . 1 . .
H H22 0.9585 0.1110 0.5661 0.023 Uiso calc R 1 . .
C C23 0.73496(17) 0.08857(12) 0.58264(9) 0.0156(3) Uani d . 1 . .
O O1' 0.42132(13) 0.20381(9) 0.01015(7) 0.0245(3) Uani d . 1 . .
O O2' 0.04183(13) 0.34312(10) 0.09840(7) 0.0287(3) Uani d . 1 . .
C C1' 0.34140(18) 0.24437(12) 0.05129(9) 0.0178(3) Uani d . 1 . .
C C2' 0.20833(18) 0.27011(12) 0.02745(9) 0.0183(3) Uani d . 1 . .
C C3' 0.15690(18) 0.31186(13) 0.09448(10) 0.0207(4) Uani d . 1 . .
C C4' 0.26892(18) 0.31249(13) 0.16478(9) 0.0201(4) Uani d . 1 . .
C C5' 0.2737(2) 0.34343(15) 0.24305(10) 0.0305(4) Uani d . 1 . .
H H5' 0.1984 0.3716 0.2616 0.037 Uiso calc R 1 . .
C C6' 0.3936(2) 0.33191(15) 0.29439(10) 0.0301(4) Uani d . 1 . .
H H6' 0.3994 0.3528 0.3486 0.036 Uiso calc R 1 . .
C C7' 0.50317(19) 0.29089(14) 0.26773(10) 0.0250(4) Uani d . 1 . .
H H7' 0.5830 0.2836 0.3037 0.030 Uiso calc R 1 . .
C C8' 0.49766(19) 0.25991(13) 0.18811(10) 0.0220(4) Uani d . 1 . .
H H8' 0.5730 0.2319 0.1692 0.026 Uiso calc R 1 . .
C C9' 0.37980(17) 0.27128(12) 0.13811(9) 0.0176(3) Uani d . 1 . .
C C10' 0.14152(18) 0.25457(12) -0.05583(9) 0.0184(3) Uani d . 1 . .
C C11' 0.02273(19) 0.16579(13) -0.09512(9) 0.0207(4) Uani d . 1 . .
C C12' -0.0475(2) 0.09019(14) -0.05684(10) 0.0274(4) Uani d . 1 . .
H H12' -0.0156 0.1004 -0.0025 0.033 Uiso calc R 1 . .
C C13' -0.1591(2) 0.00397(15) -0.09666(11) 0.0369(5) Uani d . 1 . .
H H13' -0.2032 -0.0454 -0.0699 0.044 Uiso calc R 1 . .
C C14' -0.2108(2) -0.01330(16) -0.17746(12) 0.0431(5) Uani d . 1 . .
H H14' -0.2894 -0.0737 -0.2045 0.052 Uiso calc R 1 . .
C C15' -0.1482(2) 0.05620(15) -0.21624(11) 0.0365(5) Uani d . 1 . .
H H15' -0.1839 0.0439 -0.2704 0.044 Uiso calc R 1 . .
C C16' -0.0298(2) 0.14744(13) -0.17748(10) 0.0245(4) Uani d . 1 . .
C C17' 0.0395(2) 0.21682(13) -0.21767(10) 0.0240(4) Uani d . 1 . .
H H17' 0.0066 0.2033 -0.2722 0.029 Uiso calc R 1 . .
C C18' 0.15583(19) 0.30550(13) -0.18000(10) 0.0205(4) Uani d . 1 . .
C C19' 0.2229(2) 0.37928(14) -0.22081(10) 0.0246(4) Uani d . 1 . .
H H19' 0.1937 0.3649 -0.2756 0.030 Uiso calc R 1 . .
C C20' 0.3271(2) 0.46902(14) -0.18280(11) 0.0295(4) Uani d . 1 . .
H H20' 0.3713 0.5166 -0.2109 0.035 Uiso calc R 1 . .
C C21' 0.3704(2) 0.49196(14) -0.10113(11) 0.0310(4) Uani d . 1 . .
H H21' 0.4404 0.5563 -0.0746 0.037 Uiso calc R 1 . .
C C22' 0.31302(19) 0.42310(13) -0.06011(11) 0.0254(4) Uani d . 1 . .
H H22' 0.3455 0.4397 -0.0054 0.030 Uiso calc R 1 . .
C C23' 0.20500(18) 0.32634(13) -0.09751(10) 0.0195(3) Uani d . 1 . .
O O5W 0.92879(15) 0.39664(10) 0.23334(8) 0.0275(3) Uani d . 1 . .
H H5W1 0.974(2) 0.3872(17) 0.1918(14) 0.041 Uiso d . 1 . .
H H5W2 0.980(3) 0.4554(18) 0.2632(13) 0.041 Uiso d . 1 . .
C C24 0.73817(19) 0.32855(13) 0.93506(10) 0.0232(4) Uani d . 1 . .
C C25 0.87778(19) 0.38332(13) 0.91918(10) 0.0243(4) Uani d . 1 . .
H H25 0.9676 0.4082 0.9586 0.029 Uiso calc R 1 . .
C C26 0.8840(2) 0.40052(14) 0.84769(11) 0.0262(4) Uani d . 1 . .
H H26 0.9793 0.4364 0.8373 0.031 Uiso calc R 1 . .
N N27 0.75841(18) 0.36803(12) 0.79094(9) 0.0288(4) Uani d . 1 . .
H H27 0.773(2) 0.3759(15) 0.7438(13) 0.035 Uiso d . 1 . .
C C28 0.6201(2) 0.32122(16) 0.80525(11) 0.0337(4) Uani d . 1 . .
H H28 0.5314 0.3013 0.7654 0.040 Uiso calc R 1 . .
C C29 0.6067(2) 0.30236(15) 0.87608(11) 0.0308(4) Uani d . 1 . .
H H29 0.5084 0.2714 0.8860 0.037 Uiso calc R 1 . .
N N30 0.73216(19) 0.30329(13) 1.00307(9) 0.0299(4) Uani d . 1 . .
H H30A 0.821(2) 0.3192(16) 1.0385(13) 0.036 Uiso d . 1 . .
H H30B 0.641(2) 0.2692(16) 1.0137(12) 0.036 Uiso d . 1 . .
C C24' 0.82090(19) 0.12900(13) 0.23086(10) 0.0232(4) Uani d . 1 . .
C C25' 0.7987(2) 0.13074(14) 0.15164(10) 0.0287(4) Uani d . 1 . .
H H25' 0.8261 0.1937 0.1368 0.034 Uiso calc R 1 . .
C C26' 0.7380(2) 0.04225(15) 0.09695(11) 0.0324(4) Uani d . 1 . .
H H26' 0.7218 0.0442 0.0439 0.039 Uiso calc R 1 . .
N N27' 0.70022(19) -0.04846(13) 0.11595(10) 0.0330(4) Uani d . 1 . .
H H27' 0.661(2) -0.1065(17) 0.0772(13) 0.040 Uiso d . 1 . .
C C28' 0.7259(2) -0.05313(15) 0.19079(12) 0.0351(5) Uani d . 1 . .
H H28' 0.7026 -0.1177 0.2034 0.042 Uiso calc R 1 . .
C C29' 0.7842(2) 0.03232(14) 0.24836(11) 0.0303(4) Uani d . 1 . .
H H29' 0.8005 0.0273 0.3008 0.036 Uiso calc R 1 . .
N N30' 0.87372(19) 0.21402(12) 0.28657(9) 0.0294(4) Uani d . 1 . .
H H31' 0.896(2) 0.2761(17) 0.2731(12) 0.035 Uiso d . 1 . .
H H32' 0.880(2) 0.2079(16) 0.3372(13) 0.035 Uiso d . 1 . .

loop_
_atom_site_aniso_label
_atom_site_aniso_U_11
_atom_site_aniso_U_22
_atom_site_aniso_U_33
_atom_site_aniso_U_12
_atom_site_aniso_U_13
_atom_site_aniso_U_23
O1 0.0296(6) 0.0190(6) 0.0165(6) 0.0024(5) 0.0055(5) 0.0014(5)
O2 0.0237(6) 0.0209(6) 0.0152(6) 0.0025(5) 0.0070(5) 0.0004(5)
C1 0.0183(8) 0.0153(8) 0.0155(8) 0.0061(6) 0.0020(6) 0.0036(7)
C2 0.0164(8) 0.0167(8) 0.0167(8) 0.0048(6) 0.0026(6) 0.0054(6)
C3 0.0156(8) 0.0186(8) 0.0143(8) 0.0057(6) 0.0017(6) 0.0057(7)
C4 0.0159(8) 0.0176(8) 0.0170(8) 0.0065(6) 0.0033(6) 0.0068(7)
C5 0.0196(8) 0.0174(8) 0.0194(9) 0.0041(7) 0.0041(7) 0.0016(7)
C6 0.0179(8) 0.0168(8) 0.0253(9) 0.0017(6) 0.0047(7) 0.0074(7)
C7 0.0197(8) 0.0222(9) 0.0251(9) 0.0076(7) 0.0108(7) 0.0114(7)
C8 0.0227(8) 0.0190(8) 0.0172(8) 0.0093(7) 0.0071(7) 0.0052(7)
C9 0.0156(7) 0.0170(8) 0.0158(8) 0.0057(6) 0.0023(6) 0.0056(6)
C10 0.0172(8) 0.0170(8) 0.0105(8) 0.0022(6) 0.0016(6) 0.0021(6)
C11 0.0183(8) 0.0183(8) 0.0105(8) 0.0035(6) 0.0010(6) 0.0019(6)
C12 0.0210(8) 0.0192(9) 0.0202(9) 0.0044(7) 0.0030(7) 0.0054(7)
C13 0.0280(9) 0.0215(9) 0.0250(9) 0.0111(7) 0.0032(7) 0.0051(7)
C14 0.0189(8) 0.0313(10) 0.0245(9) 0.0113(7) 0.0046(7) 0.0042(8)
C15 0.0169(8) 0.0281(10) 0.0196(9) 0.0025(7) 0.0037(7) 0.0053(7)
C16 0.0179(8) 0.0215(9) 0.0137(8) 0.0036(7) 0.0023(6) 0.0052(7)
C17 0.0188(8) 0.0193(9) 0.0183(8) -0.0007(7) 0.0041(6) 0.0056(7)
C18 0.0212(8) 0.0169(8) 0.0132(8) 0.0026(7) 0.0013(6) 0.0023(6)
C19 0.0267(9) 0.0160(8) 0.0198(9) 0.0008(7) 0.0025(7) 0.0040(7)
C20 0.0355(10) 0.0173(9) 0.0219(9) 0.0108(7) 0.0031(7) 0.0036(7)
C21 0.0269(9) 0.0243(9) 0.0176(9) 0.0127(7) 0.0045(7) 0.0031(7)
C22 0.0196(8) 0.0214(9) 0.0148(8) 0.0050(7) 0.0040(6) 0.0035(7)
C23 0.0187(8) 0.0166(8) 0.0093(8) 0.0033(6) 0.0007(6) 0.0017(6)
O1' 0.0224(6) 0.0305(7) 0.0186(6) 0.0077(5) 0.0063(5) -0.0005(5)
O2' 0.0264(7) 0.0434(8) 0.0180(6) 0.0180(6) 0.0023(5) 0.0022(6)
C1' 0.0192(8) 0.0130(8) 0.0167(8) -0.0020(6) 0.0042(6) 0.0017(6)
C2' 0.0184(8) 0.0185(8) 0.0155(8) 0.0016(6) 0.0029(6) 0.0035(7)
C3' 0.0202(8) 0.0216(9) 0.0177(9) 0.0034(7) 0.0026(7) 0.0033(7)
C4' 0.0194(8) 0.0224(9) 0.0159(8) 0.0036(7) 0.0025(6) 0.0028(7)
C5' 0.0270(9) 0.0465(12) 0.0186(9) 0.0153(9) 0.0045(7) 0.0028(8)
C6' 0.0286(9) 0.0451(12) 0.0129(9) 0.0096(8) 0.0018(7) 0.0016(8)
C7' 0.0219(9) 0.0290(10) 0.0200(9) 0.0046(7) -0.0031(7) 0.0049(7)
C8' 0.0200(8) 0.0212(9) 0.0232(9) 0.0043(7) 0.0035(7) 0.0044(7)
C9' 0.0165(8) 0.0146(8) 0.0172(8) -0.0018(6) 0.0029(6) 0.0021(6)
C10' 0.0192(8) 0.0212(9) 0.0145(8) 0.0069(7) 0.0032(6) 0.0022(7)
C11' 0.0230(8) 0.0219(9) 0.0162(9) 0.0057(7) 0.0042(7) 0.0030(7)
C12' 0.0333(10) 0.0273(10) 0.0167(9) 0.0022(8) 0.0039(7) 0.0041(7)
C13' 0.0476(12) 0.0255(10) 0.0271(11) -0.0074(9) 0.0061(9) 0.0076(8)
C14' 0.0490(13) 0.0324(11) 0.0260(11) -0.0151(9) -0.0035(9) 0.0006(9)
C15' 0.0449(12) 0.0333(11) 0.0173(10) -0.0048(9) -0.0025(8) 0.0021(8)
C16' 0.0273(9) 0.0247(9) 0.0171(9) 0.0032(7) 0.0016(7) 0.0029(7)
C17' 0.0297(9) 0.0262(9) 0.0127(8) 0.0057(7) 0.0010(7) 0.0021(7)
C18' 0.0224(8) 0.0224(9) 0.0189(9) 0.0096(7) 0.0055(7) 0.0052(7)
C19' 0.0287(9) 0.0301(10) 0.0188(9) 0.0113(8) 0.0071(7) 0.0091(8)
C20' 0.0289(10) 0.0282(10) 0.0338(11) 0.0053(8) 0.0093(8) 0.0154(8)
C21' 0.0281(10) 0.0244(10) 0.0342(11) -0.0011(8) 0.0018(8) 0.0073(8)
C22' 0.0228(9) 0.0254(10) 0.0231(9) 0.0027(7) -0.0001(7) 0.0034(7)
C23' 0.0176(8) 0.0221(9) 0.0196(9) 0.0074(7) 0.0039(6) 0.0044(7)
O5W 0.0327(7) 0.0208(7) 0.0273(7) 0.0049(6) 0.0114(6) 0.0016(6)
C24 0.0246(9) 0.0270(9) 0.0203(9) 0.0109(7) 0.0074(7) 0.0047(7)
C25 0.0209(8) 0.0247(9) 0.0273(10) 0.0073(7) 0.0060(7) 0.0047(8)
C26 0.0250(9) 0.0251(10) 0.0335(11) 0.0102(7) 0.0133(8) 0.0095(8)
N27 0.0351(9) 0.0347(9) 0.0207(8) 0.0109(7) 0.0130(7) 0.0101(7)
C28 0.0295(10) 0.0440(12) 0.0244(10) 0.0062(9) 0.0032(8) 0.0086(9)
C29 0.0228(9) 0.0434(12) 0.0244(10) 0.0041(8) 0.0072(7) 0.0098(9)
N30 0.0234(8) 0.0455(10) 0.0207(8) 0.0071(7) 0.0040(7) 0.0121(7)
C24' 0.0245(9) 0.0236(9) 0.0213(9) 0.0066(7) 0.0069(7) 0.0042(7)
C25' 0.0357(10) 0.0282(10) 0.0216(10) 0.0071(8) 0.0076(8) 0.0066(8)
C26' 0.0356(10) 0.0397(12) 0.0205(10) 0.0097(9) 0.0087(8) 0.0033(8)
N27' 0.0368(9) 0.0291(9) 0.0269(9) 0.0083(7) 0.0054(7) -0.0057(7)
C28' 0.0451(12) 0.0245(10) 0.0336(11) 0.0087(9) 0.0064(9) 0.0051(8)
C29' 0.0406(11) 0.0285(10) 0.0213(10) 0.0099(8) 0.0044(8) 0.0060(8)
N30' 0.0438(10) 0.0225(8) 0.0184(8) 0.0044(7) 0.0067(7) 0.0035(7)

loop_
_atom_type_symbol
_atom_type_description
_atom_type_scat_dispersion_real
_atom_type_scat_dispersion_imag
_atom_type_scat_source
C C 0.0033 0.0016 'International Tables Vol C Tables 4.2.6.8 and 6.1.1.4'
H H 0.0000 0.0000 'International Tables Vol C Tables 4.2.6.8 and 6.1.1.4'
O O 0.0106 0.0060 'International Tables Vol C Tables 4.2.6.8 and 6.1.1.4'
N N 0.0061 0.0033 'International Tables Vol C Tables 4.2.6.8 and 6.1.1.4'

loop_
_geom_angle_atom_site_label_1
_geom_angle_atom_site_label_2
_geom_angle_atom_site_label_3
_geom_angle_site_symmetry_1
_geom_angle_site_symmetry_3
_geom_angle
_geom_angle_publ_flag
O1 C1 C2 . . 128.78(15) ?
O1 C1 C9 . . 123.27(14) ?
C2 C1 C9 . . 107.93(13) ?
C3 C2 C1 . . 108.24(13) ?
C3 C2 C10 . . 128.04(14) ?
C1 C2 C10 . . 123.66(14) ?
O2 C3 C2 . . 129.61(15) ?
O2 C3 C4 . . 122.26(14) ?
C2 C3 C4 . . 108.12(13) ?
C5 C4 C9 . . 121.13(15) ?
C5 C4 C3 . . 131.02(15) ?
C9 C4 C3 . . 107.85(13) ?
C4 C5 C6 . . 117.85(15) ?
C4 C5 H5 . . 121.1 ?
C6 C5 H5 . . 121.1 ?
C7 C6 C5 . . 120.92(15) ?
C7 C6 H6 . . 119.5 ?
C5 C6 H6 . . 119.5 ?
C6 C7 C8 . . 120.78(15) ?
C6 C7 H7 . . 119.6 ?
C8 C7 H7 . . 119.6 ?
C9 C8 C7 . . 118.00(15) ?
C9 C8 H8 . . 121.0 ?
C7 C8 H8 . . 121.0 ?
C8 C9 C4 . . 121.32(15) ?
C8 C9 C1 . . 130.98(15) ?
C4 C9 C1 . . 107.70(13) ?
C23 C10 C11 . . 118.94(14) ?
C23 C10 C2 . . 120.17(14) ?
C11 C10 C2 . . 120.84(14) ?
C10 C11 C12 . . 122.17(14) ?
C10 C11 C16 . . 120.26(14) ?
C12 C11 C16 . . 117.53(14) ?
C13 C12 C11 . . 121.62(16) ?
C13 C12 H12 . . 119.2 ?
C11 C12 H12 . . 119.2 ?
C12 C13 C14 . . 120.34(16) ?
C12 C13 H13 . . 119.8 ?
C14 C13 H13 . . 119.8 ?
C15 C14 C13 . . 120.24(15) ?
C15 C14 H14 . . 119.9 ?
C13 C14 H14 . . 119.9 ?
C14 C15 C16 . . 121.58(16) ?
C14 C15 H15 . . 119.2 ?
C16 C15 H15 . . 119.2 ?
C17 C16 C15 . . 121.49(15) ?
C17 C16 C11 . . 119.76(14) ?
C15 C16 C11 . . 118.68(15) ?
C16 C17 C18 . . 121.28(15) ?
C16 C17 H17 . . 119.4 ?
C18 C17 H17 . . 119.4 ?
C17 C18 C19 . . 121.13(15) ?
C17 C18 C23 . . 119.76(15) ?
C19 C18 C23 . . 119.11(14) ?
C20 C19 C18 . . 121.38(16) ?
C20 C19 H19 . . 119.3 ?
C18 C19 H19 . . 119.3 ?
C19 C20 C21 . . 119.86(16) ?
C19 C20 H20 . . 120.1 ?
C21 C20 H20 . . 120.1 ?
C22 C21 C20 . . 120.81(15) ?
C22 C21 H21 . . 119.6 ?
C20 C21 H21 . . 119.6 ?
C21 C22 C23 . . 121.77(15) ?
C21 C22 H22 . . 119.1 ?
C23 C22 H22 . . 119.1 ?
C10 C23 C22 . . 122.97(14) ?
C10 C23 C18 . . 119.98(14) ?
C22 C23 C18 . . 117.05(14) ?
O1' C1' C2' . . 128.88(15) ?
O1' C1' C9' . . 122.32(14) ?
C2' C1' C9' . . 108.79(14) ?
C1' C2' C3' . . 108.77(14) ?
C1' C2' C10' . . 122.07(14) ?
C3' C2' C10' . . 129.16(14) ?
O2' C3' C2' . . 128.94(15) ?
O2' C3' C4' . . 123.68(15) ?
C2' C3' C4' . . 107.37(14) ?
C5' C4' C9' . . 120.67(15) ?
C5' C4' C3' . . 131.86(15) ?
C9' C4' C3' . . 107.46(14) ?
C4' C5' C6' . . 117.80(16) ?
C4' C5' H5' . . 121.1 ?
C6' C5' H5' . . 121.1 ?
C7' C6' C5' . . 121.35(16) ?
C7' C6' H6' . . 119.3 ?
C5' C6' H6' . . 119.3 ?
C6' C7' C8' . . 120.48(16) ?
C6' C7' H7' . . 119.8 ?
C8' C7' H7' . . 119.8 ?
C9' C8' C7' . . 117.88(16) ?
C9' C8' H8' . . 121.1 ?
C7' C8' H8' . . 121.1 ?
C8' C9' C4' . . 121.82(15) ?
C8' C9' C1' . . 130.58(15) ?
C4' C9' C1' . . 107.60(14) ?
C11' C10' C23' . . 119.38(15) ?
C11' C10' C2' . . 120.81(15) ?
C23' C10' C2' . . 119.67(14) ?
C10' C11' C12' . . 122.54(15) ?
C10' C11' C16' . . 119.90(15) ?
C12' C11' C16' . . 117.54(15) ?
C13' C12' C11' . . 121.22(17) ?
C13' C12' H12' . . 119.4 ?
C11' C12' H12' . . 119.4 ?
C12' C13' C14' . . 120.94(18) ?
C12' C13' H13' . . 119.5 ?
C14' C13' H13' . . 119.5 ?
C15' C14' C13' . . 120.04(17) ?
C15' C14' H14' . . 120.0 ?
C13' C14' H14' . . 120.0 ?
C14' C15' C16' . . 121.35(18) ?
C14' C15' H15' . . 119.3 ?
C16' C15' H15' . . 119.3 ?
C17' C16' C15' . . 121.49(16) ?
C17' C16' C11' . . 119.55(15) ?
C15' C16' C11' . . 118.91(16) ?
C16' C17' C18' . . 121.55(16) ?
C16' C17' H17' . . 119.2 ?
C18' C17' H17' . . 119.2 ?
C17' C18' C19' . . 121.65(16) ?
C17' C18' C23' . . 119.30(15) ?
C19' C18' C23' . . 118.98(15) ?
C20' C19' C18' . . 121.23(17) ?
C20' C19' H19' . . 119.4 ?
C18' C19' H19' . . 119.4 ?
C19' C20' C21' . . 119.95(17) ?
C19' C20' H20' . . 120.0 ?
C21' C20' H20' . . 120.0 ?
C22' C21' C20' . . 120.89(17) ?
C22' C21' H21' . . 119.6 ?
C20' C21' H21' . . 119.6 ?
C21' C22' C23' . . 121.42(17) ?
C21' C22' H22' . . 119.3 ?
C23' C22' H22' . . 119.3 ?
C10' C23' C22' . . 122.33(15) ?
C10' C23' C18' . . 120.19(15) ?
C22' C23' C18' . . 117.41(15) ?
H5W1 O5W H5W2 . . 108(2) ?
N30 C24 C25 . . 120.88(16) ?
N30 C24 C29 . . 122.28(16) ?
C25 C24 C29 . . 116.84(16) ?
C26 C25 C24 . . 119.91(16) ?
C26 C25 H25 . . 120.0 ?
C24 C25 H25 . . 120.0 ?
N27 C26 C25 . . 121.60(16) ?
N27 C26 H26 . . 119.2 ?
C25 C26 H26 . . 119.2 ?
C26 N27 C28 . . 120.34(16) ?
C26 N27 H27 . . 116.9(13) ?
C28 N27 H27 . . 122.7(13) ?
N27 C28 C29 . . 120.62(18) ?
N27 C28 H28 . . 119.7 ?
C29 C28 H28 . . 119.7 ?
C28 C29 C24 . . 120.33(17) ?
C28 C29 H29 . . 119.8 ?
C24 C29 H29 . . 119.8 ?
C24 N30 H30A . . 119.2(13) ?
C24 N30 H30B . . 120.7(13) ?
H30A N30 H30B . . 120.1(19) ?
N30' C24' C29' . . 121.25(17) ?
N30' C24' C25' . . 121.88(17) ?
C29' C24' C25' . . 116.87(16) ?
C26' C25' C24' . . 119.77(18) ?
C26' C25' H25' . . 120.1 ?
C24' C25' H25' . . 120.1 ?
N27' C26' C25' . . 121.65(18) ?
N27' C26' H26' . . 119.2 ?
C25' C26' H26' . . 119.2 ?
C26' N27' C28' . . 120.10(17) ?
C26' N27' H27' . . 118.9(14) ?
C28' N27' H27' . . 120.9(14) ?
N27' C28' C29' . . 121.29(18) ?
N27' C28' H28' . . 119.4 ?
C29' C28' H28' . . 119.4 ?
C28' C29' C24' . . 120.23(18) ?
C28' C29' H29' . . 119.9 ?
C24' C29' H29' . . 119.9 ?
C24' N30' H31' . . 119.0(13) ?
C24' N30' H32' . . 117.7(13) ?
H31' N30' H32' . . 123.1(18) ?

loop_
_geom_bond_atom_site_label_1
_geom_bond_atom_site_label_2
_geom_bond_site_symmetry_2
_geom_bond_distance
_geom_bond_publ_flag
O1 C1 . 1.2494(19) ?
O2 C3 . 1.2610(19) ?
C1 C2 . 1.437(2) ?
C1 C9 . 1.502(2) ?
C2 C3 . 1.414(2) ?
C2 C10 . 1.485(2) ?
C3 C4 . 1.510(2) ?
C4 C5 . 1.376(2) ?
C4 C9 . 1.391(2) ?
C5 C6 . 1.406(2) ?
C5 H5 . 0.9500 ?
C6 C7 . 1.379(2) ?
C6 H6 . 0.9500 ?
C7 C8 . 1.400(2) ?
C7 H7 . 0.9500 ?
C8 C9 . 1.377(2) ?
C8 H8 . 0.9500 ?
C10 C23 . 1.417(2) ?
C10 C11 . 1.417(2) ?
C11 C12 . 1.432(2) ?
C11 C16 . 1.436(2) ?
C12 C13 . 1.363(2) ?
C12 H12 . 0.9500 ?
C13 C14 . 1.417(2) ?
C13 H13 . 0.9500 ?
C14 C15 . 1.350(2) ?
C14 H14 . 0.9500 ?
C15 C16 . 1.431(2) ?
C15 H15 . 0.9500 ?
C16 C17 . 1.388(2) ?
C17 C18 . 1.390(2) ?
C17 H17 . 0.9500 ?
C18 C19 . 1.430(2) ?
C18 C23 . 1.441(2) ?
C19 C20 . 1.354(2) ?
C19 H19 . 0.9500 ?
C20 C21 . 1.417(2) ?
C20 H20 . 0.9500 ?
C21 C22 . 1.359(2) ?
C21 H21 . 0.9500 ?
C22 C23 . 1.430(2) ?
C22 H22 . 0.9500 ?
O1' C1' . 1.2691(19) ?
O2' C3' . 1.252(2) ?
C1' C2' . 1.401(2) ?
C1' C9' . 1.499(2) ?
C2' C3' . 1.427(2) ?
C2' C10' . 1.488(2) ?
C3' C4' . 1.515(2) ?
C4' C5' . 1.378(2) ?
C4' C9' . 1.391(2) ?
C5' C6' . 1.403(3) ?
C5' H5' . 0.9500 ?
C6' C7' . 1.379(3) ?
C6' H6' . 0.9500 ?
C7' C8' . 1.400(2) ?
C7' H7' . 0.9500 ?
C8' C9' . 1.375(2) ?
C8' H8' . 0.9500 ?
C10' C11' . 1.408(2) ?
C10' C23' . 1.414(2) ?
C11' C12' . 1.429(2) ?
C11' C16' . 1.441(2) ?
C12' C13' . 1.358(3) ?
C12' H12' . 0.9500 ?
C13' C14' . 1.415(3) ?
C13' H13' . 0.9500 ?
C14' C15' . 1.352(3) ?
C14' H14' . 0.9500 ?
C15' C16' . 1.424(2) ?
C15' H15' . 0.9500 ?
C16' C17' . 1.389(2) ?
C17' C18' . 1.390(2) ?
C17' H17' . 0.9500 ?
C18' C19' . 1.433(2) ?
C18' C23' . 1.436(2) ?
C19' C20' . 1.352(3) ?
C19' H19' . 0.9500 ?
C20' C21' . 1.415(3) ?
C20' H20' . 0.9500 ?
C21' C22' . 1.361(3) ?
C21' H21' . 0.9500 ?
C22' C23' . 1.428(2) ?
C22' H22' . 0.9500 ?
O5W H5W1 . 0.90(2) ?
O5W H5W2 . 0.86(2) ?
C24 N30 . 1.336(2) ?
C24 C25 . 1.407(2) ?
C24 C29 . 1.412(2) ?
C25 C26 . 1.353(3) ?
C25 H25 . 0.9500 ?
C26 N27 . 1.345(2) ?
C26 H26 . 0.9500 ?
N27 C28 . 1.351(2) ?
N27 H27 . 0.89(2) ?
C28 C29 . 1.359(3) ?
C28 H28 . 0.9500 ?
C29 H29 . 0.9500 ?
N30 H30A . 0.91(2) ?
N30 H30B . 0.91(2) ?
C24' N30' . 1.328(2) ?
C24' C29' . 1.412(3) ?
C24' C25' . 1.413(2) ?
C25' C26' . 1.355(3) ?
C25' H25' . 0.9500 ?
C26' N27' . 1.346(3) ?
C26' H26' . 0.9500 ?
N27' C28' . 1.347(3) ?
N27' H27' . 0.91(2) ?
C28' C29' . 1.352(3) ?
C28' H28' . 0.9500 ?
C29' H29' . 0.9500 ?
N30' H31' . 0.92(2) ?
N30' H32' . 0.92(2) ?

loop_
_geom_hbond_atom_site_label_D
_geom_hbond_atom_site_label_H
_geom_hbond_atom_site_label_A
_geom_hbond_site_symmetry_A
_geom_hbond_distance_DH
_geom_hbond_distance_HA
_geom_hbond_distance_DA
_geom_hbond_angle_DHA
_geom_hbond_publ_flag
O5W H5W1 O2' 1_655 0.90(2) 1.91(2) 2.8064(19) 169(2) y
O5W H5W2 O2 2_766 0.86(2) 1.94(2) 2.8043(18) 177(2) y
N27 H27 O2 . 0.90(2) 1.89(2) 2.705(2) 150.4(18) y
N27' H27' O1' 2_655 0.92(2) 1.79(2) 2.695(2) 169(2) y
N30 H30A O2' 1_656 0.91(2) 2.08(2) 2.975(2) 167.5(19) y
N30 H30B O1' 1_556 0.91(2) 1.97(2) 2.863(2) 164.3(19) y
N30' H31' O5W . 0.92(2) 1.92(2) 2.842(2) 173(2) y
N30' H32' O1 . 0.92(2) 1.92(2) 2.8364(19) 171(2) y
C5 H5 O5W 2_766 0.95 2.59 3.451(2) 151 y
C5' H5' O5W 1_455 0.95 2.59 3.435(2) 148 y
C15' H15' Cg1 1_454 0.95 2.51 3.452(2) 170 y

loop_
_geom_torsion_atom_site_label_1
_geom_torsion_atom_site_label_2
_geom_torsion_atom_site_label_3
_geom_torsion_atom_site_label_4
_geom_torsion_site_symmetry_1
_geom_torsion_site_symmetry_2
_geom_torsion_site_symmetry_3
_geom_torsion_site_symmetry_4
_geom_torsion
_geom_torsion_publ_flag
O1 C1 C2 C3 . . . . -174.50(15) ?
C9 C1 C2 C3 . . . . 3.94(17) ?
O1 C1 C2 C10 . . . . 2.8(3) ?
C9 C1 C2 C10 . . . . -178.73(14) ?
C1 C2 C3 O2 . . . . 175.76(16) ?
C10 C2 C3 O2 . . . . -1.4(3) ?
C1 C2 C3 C4 . . . . -3.81(17) ?
C10 C2 C3 C4 . . . . 179.01(14) ?
O2 C3 C4 C5 . . . . 2.9(3) ?
C2 C3 C4 C5 . . . . -177.46(16) ?
O2 C3 C4 C9 . . . . -177.38(14) ?
C2 C3 C4 C9 . . . . 2.23(17) ?
C9 C4 C5 C6 . . . . 0.1(2) ?
C3 C4 C5 C6 . . . . 179.79(15) ?
C4 C5 C6 C7 . . . . -0.5(2) ?
C5 C6 C7 C8 . . . . 0.4(2) ?
C6 C7 C8 C9 . . . . 0.1(2) ?
C7 C8 C9 C4 . . . . -0.4(2) ?
C7 C8 C9 C1 . . . . -179.93(15) ?
C5 C4 C9 C8 . . . . 0.3(2) ?
C3 C4 C9 C8 . . . . -179.39(14) ?
C5 C4 C9 C1 . . . . 179.93(14) ?
C3 C4 C9 C1 . . . . 0.20(16) ?
O1 C1 C9 C8 . . . . -4.5(3) ?
C2 C1 C9 C8 . . . . 177.01(16) ?
O1 C1 C9 C4 . . . . 176.01(14) ?
C2 C1 C9 C4 . . . . -2.53(17) ?
C3 C2 C10 C23 . . . . -124.32(17) ?
C1 C2 C10 C23 . . . . 58.9(2) ?
C3 C2 C10 C11 . . . . 58.1(2) ?
C1 C2 C10 C11 . . . . -118.71(17) ?
C23 C10 C11 C12 . . . . -178.22(14) ?
C2 C10 C11 C12 . . . . -0.6(2) ?
C23 C10 C11 C16 . . . . -0.9(2) ?
C2 C10 C11 C16 . . . . 176.73(14) ?
C10 C11 C12 C13 . . . . 177.44(16) ?
C16 C11 C12 C13 . . . . 0.1(2) ?
C11 C12 C13 C14 . . . . -0.4(3) ?
C12 C13 C14 C15 . . . . 0.7(3) ?
C13 C14 C15 C16 . . . . -0.6(3) ?
C14 C15 C16 C17 . . . . -176.69(16) ?
C14 C15 C16 C11 . . . . 0.2(2) ?
C10 C11 C16 C17 . . . . -0.4(2) ?
C12 C11 C16 C17 . . . . 177.01(15) ?
C10 C11 C16 C15 . . . . -177.41(14) ?
C12 C11 C16 C15 . . . . 0.0(2) ?
C15 C16 C17 C18 . . . . 178.30(15) ?
C11 C16 C17 C18 . . . . 1.4(2) ?
C16 C17 C18 C19 . . . . 179.14(15) ?
C16 C17 C18 C23 . . . . -1.0(2) ?
C17 C18 C19 C20 . . . . -178.91(16) ?
C23 C18 C19 C20 . . . . 1.2(2) ?
C18 C19 C20 C21 . . . . -0.7(3) ?
C19 C20 C21 C22 . . . . -0.2(3) ?
C20 C21 C22 C23 . . . . 0.5(2) ?
C11 C10 C23 C22 . . . . -178.23(14) ?
C2 C10 C23 C22 . . . . 4.1(2) ?
C11 C10 C23 C18 . . . . 1.3(2) ?
C2 C10 C23 C18 . . . . -176.36(14) ?
C21 C22 C23 C10 . . . . 179.66(15) ?
C21 C22 C23 C18 . . . . 0.1(2) ?
C17 C18 C23 C10 . . . . -0.3(2) ?
C19 C18 C23 C10 . . . . 179.50(15) ?
C17 C18 C23 C22 . . . . 179.19(14) ?
C19 C18 C23 C22 . . . . -1.0(2) ?
O1' C1' C2' C3' . . . . 178.68(16) ?
C9' C1' C2' C3' . . . . -0.46(18) ?
O1' C1' C2' C10' . . . . -2.0(3) ?
C9' C1' C2' C10' . . . . 178.87(14) ?
C1' C2' C3' O2' . . . . -179.17(17) ?
C10' C2' C3' O2' . . . . 1.6(3) ?
C1' C2' C3' C4' . . . . 0.62(18) ?
C10' C2' C3' C4' . . . . -178.66(15) ?
O2' C3' C4' C5' . . . . 0.4(3) ?
C2' C3' C4' C5' . . . . -179.40(19) ?
O2' C3' C4' C9' . . . . 179.25(16) ?
C2' C3' C4' C9' . . . . -0.55(18) ?
C9' C4' C5' C6' . . . . 0.0(3) ?
C3' C4' C5' C6' . . . . 178.71(18) ?
C4' C5' C6' C7' . . . . -0.1(3) ?
C5' C6' C7' C8' . . . . 0.3(3) ?
C6' C7' C8' C9' . . . . -0.3(3) ?
C7' C8' C9' C4' . . . . 0.3(2) ?
C7' C8' C9' C1' . . . . -178.94(16) ?
C5' C4' C9' C8' . . . . -0.1(3) ?
C3' C4' C9' C8' . . . . -179.09(15) ?
C5' C4' C9' C1' . . . . 179.27(16) ?
C3' C4' C9' C1' . . . . 0.27(17) ?
O1' C1' C9' C8' . . . . 0.2(3) ?
C2' C1' C9' C8' . . . . 179.38(16) ?
O1' C1' C9' C4' . . . . -179.10(15) ?
C2' C1' C9' C4' . . . . 0.11(18) ?
C1' C2' C10' C11' . . . . 95.13(19) ?
C3' C2' C10' C11' . . . . -85.7(2) ?
C1' C2' C10' C23' . . . . -80.5(2) ?
C3' C2' C10' C23' . . . . 98.7(2) ?
C23' C10' C11' C12' . . . . -179.66(16) ?
C2' C10' C11' C12' . . . . 4.7(2) ?
C23' C10' C11' C16' . . . . 1.8(2) ?
C2' C10' C11' C16' . . . . -173.79(15) ?
C10' C11' C12' C13' . . . . -178.22(18) ?
C16' C11' C12' C13' . . . . 0.3(3) ?
C11' C12' C13' C14' . . . . -0.7(3) ?
C12' C13' C14' C15' . . . . 0.4(4) ?
C13' C14' C15' C16' . . . . 0.2(4) ?
C14' C15' C16' C17' . . . . 177.1(2) ?
C14' C15' C16' C11' . . . . -0.5(3) ?
C10' C11' C16' C17' . . . . 1.2(3) ?
C12' C11' C16' C17' . . . . -177.38(16) ?
C10' C11' C16' C15' . . . . 178.87(17) ?
C12' C11' C16' C15' . . . . 0.3(3) ?
C15' C16' C17' C18' . . . . -179.51(18) ?
C11' C16' C17' C18' . . . . -1.9(3) ?
C16' C17' C18' C19' . . . . -177.28(16) ?
C16' C17' C18' C23' . . . . -0.4(3) ?
C17' C18' C19' C20' . . . . 174.59(17) ?
C23' C18' C19' C20' . . . . -2.3(2) ?
C18' C19' C20' C21' . . . . -0.8(3) ?
C19' C20' C21' C22' . . . . 2.6(3) ?
C20' C21' C22' C23' . . . . -1.4(3) ?
C11' C10' C23' C22' . . . . 172.70(15) ?
C2' C10' C23' C22' . . . . -11.7(2) ?
C11' C10' C23' C18' . . . . -4.2(2) ?
C2' C10' C23' C18' . . . . 171.49(14) ?
C21' C22' C23' C10' . . . . -178.62(17) ?
C21' C22' C23' C18' . . . . -1.7(2) ?
C17' C18' C23' C10' . . . . 3.5(2) ?
C19' C18' C23' C10' . . . . -179.55(15) ?
C17' C18' C23' C22' . . . . -173.52(15) ?
C19' C18' C23' C22' . . . . 3.4(2) ?
N30 C24 C25 C26 . . . . 174.32(17) ?
C29 C24 C25 C26 . . . . -5.8(3) ?
C24 C25 C26 N27 . . . . 1.2(3) ?
C25 C26 N27 C28 . . . . 3.2(3) ?
C26 N27 C28 C29 . . . . -2.8(3) ?
N27 C28 C29 C24 . . . . -2.1(3) ?
N30 C24 C29 C28 . . . . -173.90(19) ?
C25 C24 C29 C28 . . . . 6.2(3) ?
N30' C24' C25' C26' . . . . -177.03(18) ?
C29' C24' C25' C26' . . . . 2.9(3) ?
C24' C25' C26' N27' . . . . -1.1(3) ?
C25' C26' N27' C28' . . . . -1.7(3) ?
C26' N27' C28' C29' . . . . 2.5(3) ?
N27' C28' C29' C24' . . . . -0.6(3) ?
N30' C24' C29' C28' . . . . 177.86(18) ?
C25' C24' C29' C28' . . . . -2.1(3) ?
